data_4063086
_journal_name_full Organometallics
_journal_year 2004
_chemical_formula_sum 'C42 H74 B10 Cl Li N O4 Si Y'
_chemical_formula_weight 924.51
_space_group_IT_number 2
_symmetry_cell_setting triclinic
_symmetry_space_group_name_Hall '-P 1'
_symmetry_space_group_name_H-M 'P -1'
_cell_angle_alpha 90.99(3)
_cell_angle_beta 100.25(3)
_cell_angle_gamma 104.97(3)
_cell_formula_units_Z 2
_cell_length_a 10.104(2)
_cell_length_b 12.881(3)
_cell_length_c 21.254(4)
_cell_measurement_temperature 293(2)
_cell_volume 2623.8(9)
_diffrn_ambient_temperature 293(2)
_exptl_crystal_density_diffrn 1.170
_cod_database_code 4063086

loop_
_symmetry_equiv_pos_as_xyz
'x, y, z'
'-x, -y, -z'

loop_
_atom_site_label
_atom_site_type_symbol
_atom_site_fract_x
_atom_site_fract_y
_atom_site_fract_z
_atom_site_U_iso_or_equiv
_atom_site_adp_type
_atom_site_occupancy
_atom_site_symmetry_multiplicity
_atom_site_calc_flag
_atom_site_refinement_flags
_atom_site_disorder_assembly
_atom_site_disorder_group
Y1 Y 0.57252(11) 1.69486(8) 0.72140(5) 0.0715(5) Uani 1 1 d . . .
Si1 Si 0.6608(5) 1.9230(3) 0.85425(18) 0.1094(13) Uani 1 1 d . . .
Cl1 Cl 0.5006(4) 1.5120(3) 0.77522(17) 0.1072(11) Uani 1 1 d . . .
Li1 Li 0.398(3) 1.351(2) 0.8169(12) 0.116(7) Uani 1 1 d . B .
N1 N 0.6915(11) 1.7182(8) 0.6419(4) 0.093(3) Uani 1 1 d . . .
H1A H 0.6951 1.7776 0.6236 0.112 Uiso 1 1 calc R . .
O1 O 0.3715(11) 1.5898(8) 0.6420(4) 0.110(3) Uani 1 1 d . . .
O2 O 0.5235(14) 1.3277(10) 0.8901(5) 0.151(5) Uani 1 1 d . . .
O3 O 0.2267(14) 1.3607(9) 0.8403(7) 0.168(5) Uani 1 1 d . . .
O4 O 0.3437(11) 1.2255(8) 0.7586(5) 0.125(3) Uani 1 1 d . . .
C2 C 0.8065(14) 1.8555(10) 0.8637(5) 0.094(4) Uani 1 1 d . . .
C1 C 0.7910(11) 1.7529(9) 0.8076(5) 0.077(3) Uani 1 1 d . . .
B3 B 0.9116(16) 1.8765(12) 0.8077(7) 0.092(4) Uani 1 1 d . . .
H3 H 0.9004 1.9314 0.7692 0.111 Uiso 1 1 calc R . .
B4 B 0.9542(16) 1.7574(12) 0.7950(7) 0.090(4) Uani 1 1 d . . .
H4 H 0.9724 1.7334 0.7480 0.108 Uiso 1 1 calc R . .
B5 B 0.8724(16) 1.6602(13) 0.8431(7) 0.094(4) Uani 1 1 d . . .
H5 H 0.8379 1.5736 0.8287 0.113 Uiso 1 1 calc R . .
B6 B 0.7746(18) 1.7248(13) 0.8845(6) 0.095(4) Uani 1 1 d . . .
H6 H 0.6744 1.6816 0.8967 0.114 Uiso 1 1 calc R . .
B7 B 0.9801(19) 1.9242(13) 0.8881(8) 0.114(6) Uani 1 1 d . . .
H7 H 1.0147 2.0107 0.9029 0.137 Uiso 1 1 calc R . .
B8 B 1.076(2) 1.8654(15) 0.8445(9) 0.122(6) Uani 1 1 d . . .
H8 H 1.1721 1.9125 0.8306 0.146 Uiso 1 1 calc R . .
B9 B 1.0539(18) 1.7293(17) 0.8675(8) 0.122(6) Uani 1 1 d . . .
H9 H 1.1375 1.6887 0.8686 0.146 Uiso 1 1 calc R . .
B10 B 0.9396(19) 1.7066(15) 0.9239(7) 0.111(5) Uani 1 1 d . . .
H10 H 0.9471 1.6499 0.9616 0.133 Uiso 1 1 calc R . .
B11 B 0.900(2) 1.8308(15) 0.9362(7) 0.113(6) Uani 1 1 d . . .
H11 H 0.8824 1.8558 0.9832 0.136 Uiso 1 1 calc R . .
B12 B 1.064(2) 1.8329(15) 0.9255(9) 0.124(6) Uani 1 1 d . . .
H12 H 1.1541 1.8583 0.9652 0.148 Uiso 1 1 calc R . .
C3 C 0.567(2) 1.8950(19) 0.9226(8) 0.179(9) Uani 1 1 d . . .
H3A H 0.4920 1.9289 0.9173 0.269 Uiso 1 1 calc R . .
H3B H 0.6306 1.9229 0.9620 0.269 Uiso 1 1 calc R . .
H3C H 0.5302 1.8186 0.9238 0.269 Uiso 1 1 calc R . .
C4 C 0.740(2) 2.0694(13) 0.8541(9) 0.151(6) Uani 1 1 d . . .
H4A H 0.6675 2.1063 0.8492 0.226 Uiso 1 1 calc R . .
H4B H 0.7890 2.0835 0.8192 0.226 Uiso 1 1 calc R . .
H4C H 0.8033 2.0944 0.8939 0.226 Uiso 1 1 calc R . .
C5 C 0.2112(16) 1.6661(16) 0.6859(9) 0.140(6) Uani 1 1 d . . .
H5A H 0.1697 1.6352 0.7215 0.168 Uiso 1 1 calc R . .
H5B H 0.1435 1.6956 0.6591 0.168 Uiso 1 1 calc R . .
C6 C 0.238(2) 1.5812(18) 0.6491(14) 0.207(12) Uani 1 1 d . . .
H6A H 0.2051 1.5142 0.6686 0.248 Uiso 1 1 calc R . .
H6B H 0.1808 1.5751 0.6066 0.248 Uiso 1 1 calc R . .
C7 C 0.3842(18) 1.5234(17) 0.5914(8) 0.153(7) Uani 1 1 d . . .
H7A H 0.2935 1.4906 0.5663 0.230 Uiso 1 1 calc R . .
H7B H 0.4259 1.4684 0.6086 0.230 Uiso 1 1 calc R . .
H7C H 0.4420 1.5660 0.5649 0.230 Uiso 1 1 calc R . .
C11 C 0.5370(14) 1.8678(10) 0.7792(6) 0.091(3) Uani 1 1 d . . .
C12 C 0.4070(14) 1.7831(11) 0.7739(6) 0.094(4) Uani 1 1 d . . .
H12A H 0.3673 1.7554 0.8110 0.113 Uiso 1 1 calc R . .
C13 C 0.3380(14) 1.7563(12) 0.7121(7) 0.097(4) Uani 1 1 d . . .
C14 C 0.395(2) 1.8424(18) 0.6053(8) 0.136(6) Uani 1 1 d . . .
H14A H 0.3164 1.7987 0.5784 0.163 Uiso 1 1 calc R . .
C15 C 0.489(3) 1.919(2) 0.5810(10) 0.159(8) Uani 1 1 d . . .
H15A H 0.4739 1.9280 0.5372 0.190 Uiso 1 1 calc R . .
C16 C 0.606(3) 1.9825(17) 0.6204(11) 0.162(9) Uani 1 1 d . . .
H16A H 0.6677 2.0331 0.6017 0.195 Uiso 1 1 calc R . .
C17 C 0.6373(18) 1.9763(10) 0.6872(8) 0.119(5) Uani 1 1 d . . .
H17A H 0.7175 2.0208 0.7123 0.143 Uiso 1 1 calc R . .
C18 C 0.5391(15) 1.8976(11) 0.7140(6) 0.095(4) Uani 1 1 d . . .
C19 C 0.4169(17) 1.8303(12) 0.6715(7) 0.106(4) Uani 1 1 d . . .
C21 C 0.7604(12) 1.6517(10) 0.6176(5) 0.080(3) Uani 1 1 d . . .
C22 C 0.7445(12) 1.5482(10) 0.6406(6) 0.085(3) Uani 1 1 d . . .
H22A H 0.6917 1.5304 0.6725 0.102 Uiso 1 1 calc R . .
C23 C 0.8033(13) 1.4698(9) 0.6186(6) 0.084(3) Uani 1 1 d . A .
C24 C 0.8774(14) 1.4987(14) 0.5707(6) 0.103(4) Uani 1 1 d . . .
H24A H 0.9149 1.4488 0.5532 0.123 Uiso 1 1 calc R . .
C25 C 0.8975(12) 1.5986(15) 0.5483(6) 0.097(4) Uani 1 1 d . . .
H25A H 0.9517 1.6143 0.5169 0.116 Uiso 1 1 calc R . .
C26 C 0.8429(12) 1.6795(11) 0.5690(5) 0.086(3) Uani 1 1 d . . .
C27 C 0.8689(14) 1.7902(13) 0.5415(6) 0.106(4) Uani 1 1 d . . .
C28 C 0.9674(17) 1.7989(17) 0.4929(7) 0.154(7) Uani 1 1 d . . .
H28A H 0.9260 1.7446 0.4585 0.231 Uiso 1 1 calc R . .
H28B H 1.0550 1.7887 0.5139 0.231 Uiso 1 1 calc R . .
H28C H 0.9825 1.8689 0.4761 0.231 Uiso 1 1 calc R . .
C29 C 0.9411(18) 1.8810(13) 0.5958(7) 0.138(6) Uani 1 1 d . . .
H29A H 1.0262 1.8679 0.6179 0.207 Uiso 1 1 calc R . .
H29B H 0.8799 1.8814 0.6255 0.207 Uiso 1 1 calc R . .
H29C H 0.9617 1.9495 0.5773 0.207 Uiso 1 1 calc R . .
C30 C 0.7316(15) 1.8086(13) 0.5057(6) 0.118(5) Uani 1 1 d . . .
H30A H 0.6890 1.7524 0.4724 0.177 Uiso 1 1 calc R . .
H30B H 0.7505 1.8770 0.4870 0.177 Uiso 1 1 calc R . .
H30C H 0.6696 1.8079 0.5351 0.177 Uiso 1 1 calc R . .
C31 C 0.7705(14) 1.3583(11) 0.6415(8) 0.119(5) Uani 1 1 d D . .
C32 C 0.722(3) 1.3536(18) 0.7078(14) 0.238(15) Uani 1 1 d . A .
H32A H 0.6423 1.3814 0.7048 0.357 Uiso 1 1 calc R . .
H32B H 0.7968 1.3962 0.7399 0.357 Uiso 1 1 calc R . .
H32C H 0.6990 1.2803 0.7194 0.357 Uiso 1 1 calc R . .
C33 C 0.622(2) 1.287(3) 0.6165(17) 0.133(11) Uiso 0.50 1 d PD A 1
C33' C 0.659(3) 1.290(3) 0.5858(15) 0.150(14) Uiso 0.50 1 d PD A 2
C34 C 0.900(3) 1.318(3) 0.667(2) 0.140(14) Uiso 0.50 1 d PD A 1
C34' C 0.895(3) 1.298(4) 0.635(2) 0.155(16) Uiso 0.50 1 d PD A 2
C41 C 0.476(2) 1.316(4) 0.9530(18) 0.146(16) Uiso 0.40 1 d PD B 1
C41' C 0.518(4) 1.264(4) 0.9404(17) 0.166(12) Uiso 0.60 1 d P B 2
C42 C 0.600(4) 1.401(5) 0.9925(16) 0.22(3) Uiso 0.40 1 d PD B 1
C42' C 0.615(3) 1.320(3) 0.9985(9) 0.166(12) Uiso 0.60 1 d PD B 2
C43 C 0.725(2) 1.389(2) 0.9646(10) 0.239(15) Uani 1 1 d D . .
H43A H 0.7986 1.4557 0.9710 0.287 Uiso 1 1 calc R B 1
H43B H 0.7625 1.3324 0.9845 0.287 Uiso 1 1 calc R B 1
C44 C 0.668(2) 1.359(2) 0.8934(8) 0.192(10) Uani 1 1 d D B .
H44A H 0.6944 1.4206 0.8682 0.230 Uiso 1 1 calc R . .
H44B H 0.7006 1.3006 0.8783 0.230 Uiso 1 1 calc R . .
C51 C 0.134(2) 1.2687(17) 0.8596(15) 0.209(11) Uani 1 1 d D B .
H51A H 0.1824 1.2371 0.8947 0.251 Uiso 1 1 calc R . .
H51B H 0.0948 1.2147 0.8242 0.251 Uiso 1 1 calc R . .
C52 C 0.022(2) 1.3108(16) 0.8808(13) 0.212(12) Uani 1 1 d D . .
H52A H 0.0071 1.2859 0.9224 0.255 Uiso 1 1 calc R B .
H52B H -0.0654 1.2849 0.8504 0.255 Uiso 1 1 calc R . .
C53 C 0.068(2) 1.4328(16) 0.8843(11) 0.178(8) Uani 1 1 d D B .
H53A H 0.1039 1.4623 0.9281 0.214 Uiso 1 1 calc R . .
H53B H -0.0074 1.4628 0.8657 0.214 Uiso 1 1 calc R . .
C54 C 0.183(2) 1.4537(19) 0.8447(11) 0.179(9) Uani 1 1 d D B .
H54A H 0.1483 1.4731 0.8023 0.215 Uiso 1 1 calc R . .
H54B H 0.2609 1.5127 0.8651 0.215 Uiso 1 1 calc R . .
C61 C 0.271(3) 1.2263(15) 0.6949(9) 0.193(11) Uani 1 1 d D B .
H61A H 0.3200 1.2869 0.6739 0.232 Uiso 1 1 calc R C 1
H61B H 0.1778 1.2325 0.6951 0.232 Uiso 1 1 calc R C 1
C63 C 0.261(3) 1.0460(16) 0.7147(11) 0.209(11) Uani 1 1 d D . .
H63A H 0.2937 0.9837 0.7056 0.251 Uiso 1 1 calc R B 1
H63B H 0.1682 1.0220 0.7240 0.251 Uiso 1 1 calc R B 1
C64 C 0.362(2) 1.1192(16) 0.7701(10) 0.186(9) Uani 1 1 d D B .
H64A H 0.3383 1.0967 0.8110 0.223 Uiso 1 1 calc R . .
H64B H 0.4573 1.1179 0.7700 0.223 Uiso 1 1 calc R . .
C62 C 0.265(5) 1.120(2) 0.6592(14) 0.170(15) Uiso 0.50 1 d PD B 1
C62' C 0.167(2) 1.1144(16) 0.6824(15) 0.131(10) Uiso 0.50 1 d PD B 2

loop_
_atom_site_aniso_label
_atom_site_aniso_U_11
_atom_site_aniso_U_22
_atom_site_aniso_U_33
_atom_site_aniso_U_23
_atom_site_aniso_U_13
_atom_site_aniso_U_12
Y1 0.0823(8) 0.0489(7) 0.0826(8) -0.0043(4) 0.0154(5) 0.0165(5)
Si1 0.144(4) 0.084(3) 0.104(3) -0.025(2) 0.025(2) 0.039(2)
Cl1 0.105(3) 0.070(2) 0.140(3) 0.0202(18) 0.0309(18) 0.0050(17)
Li1 0.124(19) 0.077(16) 0.133(18) -0.012(12) 0.031(13) -0.002(12)
N1 0.132(9) 0.062(6) 0.095(6) 0.003(5) 0.039(6) 0.031(6)
O1 0.109(7) 0.083(7) 0.127(7) -0.016(5) 0.001(5) 0.023(5)
O2 0.143(10) 0.144(10) 0.124(8) 0.048(7) -0.001(6) -0.021(7)
O3 0.173(12) 0.064(7) 0.293(16) 0.019(8) 0.133(11) 0.015(7)
O4 0.152(9) 0.065(7) 0.139(8) -0.003(5) -0.009(6) 0.019(5)
C2 0.121(10) 0.067(8) 0.086(8) -0.014(6) 0.011(6) 0.017(7)
C1 0.076(8) 0.058(7) 0.086(7) -0.010(5) 0.009(5) 0.007(5)
B3 0.101(11) 0.073(10) 0.100(10) 0.005(7) 0.019(7) 0.018(8)
B4 0.095(11) 0.070(10) 0.104(10) 0.001(7) 0.022(7) 0.019(7)
B5 0.099(11) 0.066(10) 0.115(11) 0.001(7) 0.001(8) 0.030(8)
B6 0.122(13) 0.075(11) 0.088(9) 0.009(7) 0.013(8) 0.030(8)
B7 0.126(14) 0.060(10) 0.129(13) -0.020(9) -0.014(10) 0.002(9)
B8 0.105(13) 0.094(14) 0.142(14) -0.009(10) 0.016(10) -0.011(9)
B9 0.078(11) 0.134(17) 0.135(13) -0.025(11) -0.010(9) 0.017(9)
B10 0.126(14) 0.104(14) 0.096(10) 0.004(8) 0.003(9) 0.029(10)
B11 0.145(16) 0.096(13) 0.081(9) -0.013(8) -0.011(9) 0.024(11)
B12 0.125(15) 0.085(13) 0.138(14) -0.016(10) -0.022(10) 0.020(10)
C3 0.22(2) 0.21(2) 0.137(14) -0.031(14) 0.061(13) 0.088(18)
C4 0.183(17) 0.067(11) 0.189(16) -0.035(10) 0.010(12) 0.031(10)
C5 0.089(12) 0.157(18) 0.179(15) 0.007(13) 0.018(9) 0.045(11)
C6 0.097(16) 0.135(19) 0.38(3) -0.10(2) 0.039(16) 0.017(11)
C7 0.127(13) 0.151(17) 0.159(14) -0.061(13) -0.025(10) 0.037(11)
C11 0.101(10) 0.064(8) 0.117(10) -0.009(6) 0.018(7) 0.042(7)
C12 0.099(10) 0.080(10) 0.112(10) -0.006(7) 0.029(7) 0.036(8)
C13 0.086(10) 0.090(10) 0.124(11) -0.008(8) 0.008(8) 0.046(8)
C14 0.185(18) 0.123(16) 0.114(13) 0.008(10) -0.011(11) 0.092(14)
C15 0.28(3) 0.103(16) 0.120(15) 0.014(13) 0.037(17) 0.099(18)
C16 0.30(3) 0.096(15) 0.137(16) 0.037(12) 0.085(17) 0.110(18)
C17 0.180(15) 0.038(8) 0.154(14) 0.007(8) 0.053(11) 0.039(9)
C18 0.120(11) 0.069(9) 0.110(10) -0.005(7) 0.023(8) 0.052(8)
C19 0.136(12) 0.071(10) 0.120(11) -0.011(8) 0.003(9) 0.060(9)
C21 0.089(8) 0.069(9) 0.074(7) -0.012(6) 0.010(5) 0.010(6)
C22 0.086(8) 0.057(8) 0.110(8) -0.001(6) 0.026(6) 0.007(6)
C23 0.091(9) 0.051(8) 0.102(9) -0.019(6) -0.002(6) 0.023(6)
C24 0.105(10) 0.108(13) 0.097(9) -0.032(8) 0.014(7) 0.036(9)
C25 0.075(9) 0.127(13) 0.087(8) -0.023(8) 0.012(6) 0.027(8)
C26 0.087(8) 0.095(10) 0.060(6) -0.007(6) 0.004(5) 0.006(7)
C27 0.102(10) 0.119(12) 0.082(8) 0.010(7) 0.016(7) 0.003(8)
C28 0.144(15) 0.19(2) 0.130(12) 0.073(12) 0.055(10) 0.030(12)
C29 0.166(15) 0.079(11) 0.133(12) 0.010(8) 0.008(10) -0.019(10)
C30 0.123(12) 0.127(13) 0.092(9) 0.016(8) 0.004(7) 0.022(9)
C31 0.097(10) 0.060(10) 0.195(15) -0.026(9) 0.001(9) 0.030(7)
C32 0.38(4) 0.101(17) 0.33(3) 0.098(19) 0.20(3) 0.14(2)
C43 0.15(2) 0.31(4) 0.18(2) 0.01(2) -0.016(16) -0.04(2)
C44 0.126(19) 0.25(3) 0.21(2) 0.06(2) 0.021(14) 0.084(18)
C51 0.15(2) 0.113(18) 0.39(4) 0.039(19) 0.13(2) 0.024(14)
C52 0.21(3) 0.17(3) 0.25(3) -0.042(19) 0.13(2) -0.010(19)
C53 0.171(19) 0.127(19) 0.24(2) 0.014(15) 0.075(16) 0.026(14)
C54 0.20(2) 0.128(19) 0.22(2) 0.007(15) 0.123(17) -0.001(15)
C61 0.25(2) 0.090(14) 0.168(16) -0.003(11) -0.059(16) -0.015(14)
C63 0.24(3) 0.115(17) 0.25(2) -0.086(17) -0.03(2) 0.064(17)
C64 0.19(2) 0.112(17) 0.23(2) 0.011(14) -0.037(16) 0.055(14)

loop_
_geom_bond_atom_site_label_1
_geom_bond_atom_site_label_2
_geom_bond_distance
_geom_bond_site_symmetry_2
_geom_bond_publ_flag
Y1 N1 2.222(9) . ?
Y1 O1 2.466(9) . ?
Y1 C1 2.540(10) . ?
Y1 Cl1 2.625(3) . ?
Y1 C12 2.634(12) . ?
Y1 C11 2.659(12) . ?
Y1 C13 2.663(12) . ?
Y1 C18 2.722(12) . ?
Y1 C19 2.744(13) . ?
Si1 C11 1.846(13) . ?
Si1 C4 1.847(17) . ?
Si1 C3 1.863(18) . ?
Si1 C2 1.879(15) . ?
Cl1 Li1 2.33(2) . ?
Li1 O2 1.90(3) . ?
Li1 O4 1.92(2) . ?
Li1 O3 1.92(3) . ?
N1 C21 1.381(15) . ?
O1 C6 1.36(2) . ?
O1 C7 1.407(18) . ?
O2 C41' 1.36(4) . ?
O2 C44 1.40(2) . ?
O2 C41 1.50(4) . ?
O3 C54 1.39(2) . ?
O3 C51 1.42(2) . ?
O4 C61 1.422(18) . ?
O4 C64 1.45(2) . ?
C2 B6 1.71(2) . ?
C2 B3 1.712(19) . ?
C2 C1 1.721(16) . ?
C2 B7 1.73(2) . ?
C2 B11 1.74(2) . ?
C1 B4 1.704(19) . ?
C1 B6 1.707(17) . ?
C1 B3 1.736(18) . ?
C1 B5 1.729(18) . ?
B3 B4 1.73(2) . ?
B3 B8 1.74(3) . ?
B3 B7 1.76(2) . ?
B4 B5 1.76(2) . ?
B4 B8 1.78(2) . ?
B4 B9 1.78(2) . ?
B5 B10 1.76(2) . ?
B5 B9 1.80(2) . ?
B5 B6 1.77(2) . ?
B6 B11 1.80(2) . ?
B6 B10 1.80(2) . ?
B7 B11 1.73(3) . ?
B7 B8 1.74(3) . ?
B7 B12 1.74(3) . ?
B8 B12 1.80(3) . ?
B8 B9 1.80(3) . ?
B9 B12 1.77(3) . ?
B9 B10 1.79(3) . ?
B10 B11 1.77(3) . ?
B10 B12 1.78(3) . ?
B11 B12 1.71(3) . ?
C5 C6 1.44(2) . ?
C5 C13 1.50(2) . ?
C11 C18 1.446(17) . ?
C11 C12 1.459(17) . ?
C12 C13 1.366(17) . ?
C13 C19 1.47(2) . ?
C14 C15 1.36(3) . ?
C14 C19 1.40(2) . ?
C15 C16 1.38(3) . ?
C16 C17 1.41(2) . ?
C17 C18 1.43(2) . ?
C18 C19 1.46(2) . ?
C21 C22 1.408(16) . ?
C21 C26 1.433(16) . ?
C22 C23 1.409(17) . ?
C23 C24 1.369(17) . ?
C23 C31 1.498(19) . ?
C24 C25 1.358(19) . ?
C25 C26 1.397(19) . ?
C26 C27 1.528(19) . ?
C27 C30 1.536(19) . ?
C27 C28 1.543(19) . ?
C27 C29 1.56(2) . ?
C31 C33 1.541(11) . ?
C31 C34 1.544(11) . ?
C31 C32 1.57(2) . ?
C31 C33' 1.556(10) . ?
C31 C34' 1.66(4) . ?
C41 C42 1.538(11) . ?
C41' C42' 1.48(4) . ?
C42 C43 1.536(10) . ?
C42' C43 1.532(10) . ?
C43 C44 1.525(10) . ?
C51 C52 1.510(10) . ?
C52 C53 1.515(10) . ?
C53 C54 1.524(10) . ?
C61 C62 1.536(11) . ?
C61 C62' 1.538(11) . ?
C63 C62 1.528(10) . ?
C63 C64 1.531(10) . ?
C63 C62' 1.545(10) . ?
